data_4106203
loop_
_publ_author_name
'Cai-Yan Gao'
'Liang Zhao'
'Mei-Xiang Wang'

_publ_section_title
;
 Designed Synthesis of Metal Cluster-Centered Pseudo-Rotaxane
 Supramolecular Architectures
;
_journal_name_full 'Journal of the American Chemical Society'
_journal_page_first 8448
_journal_page_last 8451
_journal_paper_doi 10.1021/ja202294v
_journal_volume 133
_journal_year 2011
_chemical_formula_sum 'C128 H108 Ag8 F18 N32 O18 S6'
_chemical_formula_weight 3779.78
_chemical_name_systematic
; 
 ? 
;
_space_group_IT_number 2
_symmetry_cell_setting triclinic
_symmetry_space_group_name_Hall '-P 1'
_symmetry_space_group_name_H-M 'P -1'
_atom_sites_solution_hydrogens geom
_atom_sites_solution_primary direct
_atom_sites_solution_secondary difmap
_audit_creation_method SHELXL-97
_cell_angle_alpha 99.56(3)
_cell_angle_beta 107.48(3)
_cell_angle_gamma 91.06(3)
_cell_formula_units_Z 2
_cell_length_a 17.278(4)
_cell_length_b 18.822(4)
_cell_length_c 27.281(6)
_cell_measurement_reflns_used 21079
_cell_measurement_temperature 173(2)
_cell_measurement_theta_max 25.3483
_cell_measurement_theta_min 1.5911
_cell_volume 8323(4)
_computing_cell_refinement 'CrystalClear (Rigaku Inc., 2008)'
_computing_data_collection 'CrystalClear (Rigaku Inc., 2008)'
_computing_data_reduction 'CrystalClear (Rigaku Inc., 2008)'
_computing_molecular_graphics 'XP in Siemens SHELXTL (Sheldrick, 1994)'
_computing_publication_material 'SHELX97 (Sheldrick, 1997)'
_computing_structure_refinement 'SHELXL-97 (Sheldrick, 1997)'
_computing_structure_solution 'SHELXS-97 (Sheldrick, 1990)'
_diffrn_ambient_temperature 173(2)
_diffrn_measured_fraction_theta_full 0.990
_diffrn_measured_fraction_theta_max 0.990
_diffrn_measurement_device_type 'Saturn724+ CCD'
_diffrn_measurement_method '\w scans at fixed \c = 45\%'
_diffrn_radiation_monochromator graphite
_diffrn_radiation_source 'fine-focus sealed tube'
_diffrn_radiation_type MoK\a
_diffrn_radiation_wavelength 0.71073
_diffrn_reflns_av_R_equivalents 0.0770
_diffrn_reflns_av_sigmaI/netI 0.1077
_diffrn_reflns_limit_h_max 20
_diffrn_reflns_limit_h_min -19
_diffrn_reflns_limit_k_max 22
_diffrn_reflns_limit_k_min -22
_diffrn_reflns_limit_l_max 32
_diffrn_reflns_limit_l_min -32
_diffrn_reflns_number 67241
_diffrn_reflns_theta_full 25.33
_diffrn_reflns_theta_max 25.33
_diffrn_reflns_theta_min 0.80
_exptl_absorpt_coefficient_mu 1.080
_exptl_absorpt_correction_T_max 1.0000
_exptl_absorpt_correction_T_min 0.6124
_exptl_absorpt_correction_type multi-scan
_exptl_crystal_colour Yellow
_exptl_crystal_density_diffrn 1.508
_exptl_crystal_description Block
_exptl_crystal_F_000 3756
_exptl_crystal_size_max 0.51
_exptl_crystal_size_mid 0.25
_exptl_crystal_size_min 0.15
_refine_diff_density_max 1.382
_refine_diff_density_min -1.278
_refine_diff_density_rms 0.228
_refine_ls_extinction_coef 0.00111(11)
_refine_ls_extinction_expression Fc^*^=kFc[1+0.001xFc^2^\l^3^/sin(2\q)]^-1/4^
_refine_ls_extinction_method SHELXL
_refine_ls_goodness_of_fit_ref 1.008
_refine_ls_hydrogen_treatment constr
_refine_ls_matrix_type full
_refine_ls_number_parameters 1852
_refine_ls_number_reflns 30133
_refine_ls_number_restraints 15
_refine_ls_restrained_S_all 1.009
_refine_ls_R_factor_all 0.1273
_refine_ls_R_factor_gt 0.0946
_refine_ls_shift/su_max 0.002
_refine_ls_shift/su_mean 0.000
_refine_ls_structure_factor_coef Fsqd
_refine_ls_weighting_details 'calc w=1/[\s^2^(Fo^2^)+(0.1621P)^2^+0.0000P] where P=(Fo^2^+2Fc^2^)/3'
_refine_ls_weighting_scheme calc
_refine_ls_wR_factor_gt 0.2633
_refine_ls_wR_factor_ref 0.2912
_reflns_number_gt 19062
_reflns_number_total 30133
_reflns_threshold_expression >2sigma(I)
_cod_data_source_file ja202294v_si_002_2.cif
_cod_data_source_block Py8CCPhCCPhCCPhCC
_cod_original_cell_volume 8323(3)
_cod_database_code 4106203

loop_
_symmetry_equiv_pos_as_xyz
'x, y, z'
'-x, -y, -z'

loop_
_atom_site_label
_atom_site_type_symbol
_atom_site_fract_x
_atom_site_fract_y
_atom_site_fract_z
_atom_site_U_iso_or_equiv
_atom_site_adp_type
_atom_site_occupancy
_atom_site_symmetry_multiplicity
_atom_site_calc_flag
_atom_site_refinement_flags
_atom_site_disorder_assembly
_atom_site_disorder_group
Ag1 Ag 0.76044(4) 0.70916(3) 0.26904(3) 0.0481(2) Uani 1 1 d . . .
Ag2 Ag 0.88599(4) 0.61322(4) 0.30625(3) 0.0495(2) Uani 1 1 d . . .
Ag3 Ag 0.76265(5) 0.48535(4) 0.27567(3) 0.0490(2) Uani 1 1 d . . .
Ag4 Ag 0.63065(5) 0.58502(4) 0.24577(3) 0.0566(2) Uani 1 1 d . . .
Ag5 Ag 0.24924(4) 0.00346(4) 0.30983(3) 0.0472(2) Uani 1 1 d . . .
Ag6 Ag 0.38319(5) 0.09565(4) 0.29290(3) 0.0533(2) Uani 1 1 d . . .
Ag7 Ag 0.25125(4) 0.18250(4) 0.23847(3) 0.0480(2) Uani 1 1 d . . .
Ag8 Ag 0.12676(4) 0.09472(4) 0.26481(3) 0.0493(2) Uani 1 1 d . . .
N1 N 0.4776(5) 0.0416(4) 0.2594(3) 0.0483(19) Uani 1 1 d . . .
C1 C 0.4885(5) -0.0296(4) 0.2625(3) 0.038(2) Uani 1 1 d . . .
C2 C 0.5294(6) -0.0717(5) 0.2337(4) 0.056(3) Uani 1 1 d . . .
H2A H 0.5338 -0.1206 0.2349 0.067 Uiso 1 1 calc R . .
C3 C 0.5636(7) -0.0391(6) 0.2030(4) 0.064(3) Uani 1 1 d . . .
H3A H 0.5919 -0.0663 0.1834 0.077 Uiso 1 1 calc R . .
C4 C 0.5571(6) 0.0322(5) 0.2007(4) 0.047(2) Uani 1 1 d . . .
H4A H 0.5813 0.0534 0.1800 0.057 Uiso 1 1 calc R . .
C5 C 0.5140(5) 0.0737(4) 0.2294(3) 0.0394(19) Uani 1 1 d . . .
N2 N 0.4999(5) 0.1446(4) 0.2266(4) 0.061(2) Uani 1 1 d . . .
C6 C 0.5108(7) 0.1743(6) 0.1818(5) 0.071(3) Uani 1 1 d . . .
H6A H 0.5217 0.1361 0.1573 0.107 Uiso 1 1 calc R . .
H6B H 0.5555 0.2104 0.1942 0.107 Uiso 1 1 calc R . .
H6C H 0.4620 0.1956 0.1650 0.107 Uiso 1 1 calc R . .
N3 N 0.4305(5) 0.2432(4) 0.2520(3) 0.052(2) Uani 1 1 d . . .
C7 C 0.4826(6) 0.1927(5) 0.2667(4) 0.055(3) Uani 1 1 d . . .
C8 C 0.5267(6) 0.1915(4) 0.3198(4) 0.047(2) Uani 1 1 d . . .
H8A H 0.5635 0.1571 0.3294 0.056 Uiso 1 1 calc R . .
C9 C 0.5111(6) 0.2448(5) 0.3562(4) 0.058(3) Uani 1 1 d . . .
H9A H 0.5380 0.2460 0.3915 0.069 Uiso 1 1 calc R . .
C10 C 0.4573(6) 0.2958(6) 0.3422(4) 0.059(3) Uani 1 1 d . . .
H10A H 0.4479 0.3321 0.3669 0.070 Uiso 1 1 calc R . .
C11 C 0.4174(6) 0.2909(5) 0.2893(4) 0.050(2) Uani 1 1 d . . .
N4 N 0.3580(5) 0.3382(4) 0.2720(3) 0.0497(19) Uani 1 1 d . . .
C12 C 0.3365(7) 0.3952(5) 0.3065(5) 0.066(3) Uani 1 1 d . . .
H12A H 0.3703 0.3960 0.3417 0.098 Uiso 1 1 calc R . .
H12B H 0.2805 0.3871 0.3044 0.098 Uiso 1 1 calc R . .
H12C H 0.3444 0.4407 0.2965 0.098 Uiso 1 1 calc R . .
N5 N 0.2662(5) 0.2678(4) 0.1953(3) 0.0503(19) Uani 1 1 d . . .
C13 C 0.3115(6) 0.3303(5) 0.2182(5) 0.053(3) Uani 1 1 d . . .
C14 C 0.3151(6) 0.3856(6) 0.1894(5) 0.068(3) Uani 1 1 d . . .
H14A H 0.3481 0.4278 0.2055 0.082 Uiso 1 1 calc R . .
C15 C 0.2710(7) 0.3772(7) 0.1390(5) 0.078(4) Uani 1 1 d . . .
H15A H 0.2730 0.4137 0.1201 0.093 Uiso 1 1 calc R . .
C16 C 0.2227(6) 0.3146(6) 0.1150(4) 0.063(3) Uani 1 1 d . . .
H16A H 0.1909 0.3079 0.0801 0.075 Uiso 1 1 calc R . .
C17 C 0.2236(6) 0.2621(5) 0.1450(4) 0.047(2) Uani 1 1 d . . .
N6 N 0.1730(5) 0.1971(5) 0.1216(3) 0.061(2) Uani 1 1 d . . .
C18 C 0.1708(8) 0.1638(7) 0.0665(4) 0.087(4) Uani 1 1 d . . .
H18A H 0.1344 0.1211 0.0546 0.130 Uiso 1 1 calc R . .
H18B H 0.2244 0.1515 0.0663 0.130 Uiso 1 1 calc R . .
H18C H 0.1522 0.1979 0.0437 0.130 Uiso 1 1 calc R . .
N7 N 0.1064(4) 0.2152(4) 0.1844(3) 0.051(2) Uani 1 1 d . . .
C19 C 0.1057(6) 0.1793(5) 0.1392(4) 0.051(2) Uani 1 1 d . . .
C20 C 0.0428(7) 0.1276(6) 0.1083(4) 0.067(3) Uani 1 1 d . . .
H20A H 0.0447 0.1021 0.0764 0.080 Uiso 1 1 calc R . .
C21 C -0.0219(7) 0.1155(7) 0.1264(4) 0.071(3) Uani 1 1 d . . .
H21A H -0.0651 0.0826 0.1061 0.085 Uiso 1 1 calc R . .
C22 C -0.0229(6) 0.1518(5) 0.1743(3) 0.048(2) Uani 1 1 d . . .
H22A H -0.0660 0.1443 0.1871 0.058 Uiso 1 1 calc R . .
C23 C 0.0456(5) 0.2017(5) 0.2036(3) 0.0377(19) Uani 1 1 d . . .
N8 N 0.0468(5) 0.2422(4) 0.2518(3) 0.053(2) Uani 1 1 d . . .
C24 C 0.0948(6) 0.3130(5) 0.2724(4) 0.059(3) Uani 1 1 d . . .
H24A H 0.0895 0.3325 0.3060 0.088 Uiso 1 1 calc R . .
H24B H 0.0749 0.3457 0.2488 0.088 Uiso 1 1 calc R . .
H24C H 0.1510 0.3065 0.2759 0.088 Uiso 1 1 calc R . .
N9 N 0.0231(4) 0.1417(4) 0.2877(3) 0.0478(18) Uani 1 1 d . . .
C25 C 0.0131(7) 0.2140(5) 0.2847(4) 0.053(2) Uani 1 1 d . . .
C26 C -0.0313(6) 0.2528(5) 0.3131(4) 0.056(3) Uani 1 1 d . . .
H26A H -0.0371 0.3016 0.3119 0.067 Uiso 1 1 calc R . .
C27 C -0.0663(6) 0.2204(5) 0.3426(4) 0.056(3) Uani 1 1 d . . .
H27A H -0.0968 0.2470 0.3610 0.067 Uiso 1 1 calc R . .
C28 C -0.0574(6) 0.1479(5) 0.3456(4) 0.054(2) Uani 1 1 d . . .
H28A H -0.0815 0.1257 0.3659 0.065 Uiso 1 1 calc R . .
C29 C -0.0118(6) 0.1094(4) 0.3178(4) 0.049(2) Uani 1 1 d . . .
N10 N 0.0019(5) 0.0376(4) 0.3193(3) 0.053(2) Uani 1 1 d . . .
C30 C 0.0074(9) 0.0121(7) 0.3682(4) 0.088(4) Uani 1 1 d . . .
H30A H -0.0109 0.0479 0.3908 0.132 Uiso 1 1 calc R . .
H30B H 0.0629 0.0036 0.3852 0.132 Uiso 1 1 calc R . .
H30C H -0.0261 -0.0321 0.3607 0.132 Uiso 1 1 calc R . .
N11 N 0.0739(5) -0.0576(4) 0.2973(3) 0.053(2) Uani 1 1 d . . .
C31 C 0.0226(5) -0.0099(5) 0.2805(4) 0.050(2) Uani 1 1 d . . .
C32 C -0.0131(6) -0.0078(6) 0.2262(4) 0.056(3) Uani 1 1 d . . .
H32A H -0.0499 0.0262 0.2155 0.068 Uiso 1 1 calc R . .
C33 C 0.0086(6) -0.0580(5) 0.1896(4) 0.057(3) Uani 1 1 d . . .
H33A H -0.0149 -0.0581 0.1542 0.069 Uiso 1 1 calc R . .
C34 C 0.0648(7) -0.1078(5) 0.2057(4) 0.062(3) Uani 1 1 d . . .
H34A H 0.0805 -0.1406 0.1816 0.074 Uiso 1 1 calc R . .
C35 C 0.0981(6) -0.1067(4) 0.2614(4) 0.048(2) Uani 1 1 d . . .
N12 N 0.1521(5) -0.1533(4) 0.2809(3) 0.053(2) Uani 1 1 d . . .
C36 C 0.1749(7) -0.2102(6) 0.2444(4) 0.067(3) Uani 1 1 d . . .
H36A H 0.1405 -0.2104 0.2094 0.101 Uiso 1 1 calc R . .
H36B H 0.1683 -0.2563 0.2538 0.101 Uiso 1 1 calc R . .
H36C H 0.2306 -0.2007 0.2463 0.101 Uiso 1 1 calc R . .
N13 N 0.2401(5) -0.0805(4) 0.3558(3) 0.0458(18) Uani 1 1 d . . .
C37 C 0.1941(6) -0.1430(5) 0.3337(4) 0.048(2) Uani 1 1 d . . .
C38 C 0.1966(6) -0.1966(5) 0.3629(4) 0.057(3) Uani 1 1 d . . .
H38A H 0.1675 -0.2407 0.3471 0.068 Uiso 1 1 calc R . .
C39 C 0.2414(6) -0.1860(5) 0.4148(5) 0.062(3) Uani 1 1 d . . .
H39A H 0.2426 -0.2226 0.4342 0.074 Uiso 1 1 calc R . .
C40 C 0.2859(6) -0.1182(5) 0.4386(4) 0.051(2) Uani 1 1 d . . .
H40A H 0.3150 -0.1083 0.4740 0.061 Uiso 1 1 calc R . .
C41 C 0.2841(6) -0.0686(4) 0.4074(4) 0.047(2) Uani 1 1 d . . .
N14 N 0.3316(5) -0.0015(4) 0.4268(3) 0.056(2) Uani 1 1 d . . .
C42 C 0.3297(7) 0.0366(5) 0.4796(4) 0.062(3) Uani 1 1 d . . .
H42A H 0.2805 0.0212 0.4855 0.093 Uiso 1 1 calc R . .
H42B H 0.3317 0.0879 0.4806 0.093 Uiso 1 1 calc R . .
H42C H 0.3758 0.0250 0.5062 0.093 Uiso 1 1 calc R . .
N15 N 0.3952(5) -0.0237(4) 0.3625(3) 0.0424(17) Uani 1 1 d . . .
C43 C 0.4017(5) 0.0104(5) 0.4117(3) 0.042(2) Uani 1 1 d . . .
C44 C 0.4645(6) 0.0594(5) 0.4415(4) 0.054(2) Uani 1 1 d . . .
H44A H 0.4640 0.0850 0.4736 0.065 Uiso 1 1 calc R . .
C45 C 0.5286(6) 0.0698(6) 0.4225(5) 0.065(3) Uani 1 1 d . . .
H45A H 0.5731 0.1013 0.4425 0.078 Uiso 1 1 calc R . .
C46 C 0.5263(6) 0.0338(5) 0.3746(4) 0.049(2) Uani 1 1 d . . .
H46A H 0.5686 0.0418 0.3612 0.059 Uiso 1 1 calc R . .
C47 C 0.4588(5) -0.0164(4) 0.3447(4) 0.044(2) Uani 1 1 d . . .
N16 N 0.4546(5) -0.0577(4) 0.2966(3) 0.0506(19) Uani 1 1 d . . .
C48 C 0.3904(6) -0.1166(5) 0.2733(4) 0.057(3) Uani 1 1 d . . .
H48A H 0.3711 -0.1304 0.3002 0.085 Uiso 1 1 calc R . .
H48B H 0.4119 -0.1573 0.2570 0.085 Uiso 1 1 calc R . .
H48C H 0.3462 -0.1005 0.2477 0.085 Uiso 1 1 calc R . .
N17 N 0.9075(5) 0.4278(4) 0.2897(3) 0.0465(19) Uani 1 1 d . . .
C49 C 0.9715(7) 0.4800(5) 0.3179(4) 0.053(2) Uani 1 1 d . . .
C50 C 1.0223(6) 0.5084(5) 0.2956(4) 0.053(2) Uani 1 1 d . . .
H50A H 1.0653 0.5415 0.3156 0.063 Uiso 1 1 calc R . .
C51 C 1.0087(7) 0.4867(5) 0.2411(4) 0.061(3) Uani 1 1 d . . .
H51A H 1.0432 0.5043 0.2248 0.073 Uiso 1 1 calc R . .
C52 C 0.9430(6) 0.4389(5) 0.2132(4) 0.054(2) Uani 1 1 d . . .
H52A H 0.9307 0.4265 0.1771 0.065 Uiso 1 1 calc R . .
C53 C 0.8944(5) 0.4089(5) 0.2384(4) 0.043(2) Uani 1 1 d . . .
N18 N 0.8314(5) 0.3565(4) 0.2115(3) 0.0466(18) Uani 1 1 d . . .
C54 C 0.8290(6) 0.3197(5) 0.1593(4) 0.051(2) Uani 1 1 d . . .
H54A H 0.8621 0.3476 0.1457 0.076 Uiso 1 1 calc R . .
H54B H 0.7739 0.3144 0.1366 0.076 Uiso 1 1 calc R . .
H54C H 0.8495 0.2728 0.1614 0.076 Uiso 1 1 calc R . .
N19 N 0.7481(4) 0.3645(4) 0.2674(3) 0.0436(18) Uani 1 1 d . . .
C55 C 0.7861(5) 0.3234(5) 0.2386(4) 0.051(2) Uani 1 1 d . . .
C56 C 0.7825(6) 0.2487(5) 0.2329(4) 0.051(2) Uani 1 1 d . . .
H56A H 0.8082 0.2211 0.2117 0.061 Uiso 1 1 calc R . .
C57 C 0.7389(6) 0.2160(5) 0.2601(4) 0.062(3) Uani 1 1 d . . .
H57A H 0.7357 0.1660 0.2574 0.075 Uiso 1 1 calc R . .
C58 C 0.6998(6) 0.2592(5) 0.2916(4) 0.053(2) Uani 1 1 d . . .
H58A H 0.6708 0.2397 0.3106 0.063 Uiso 1 1 calc R . .
C59 C 0.7078(5) 0.3310(4) 0.2921(4) 0.041(2) Uani 1 1 d . . .
N20 N 0.6655(6) 0.3790(5) 0.3223(4) 0.069(3) Uani 1 1 d . . .
C60 C 0.6900(7) 0.3718(6) 0.3810(4) 0.065(3) Uani 1 1 d . . .
H60A H 0.6613 0.4047 0.3988 0.097 Uiso 1 1 calc R . .
H60B H 0.7475 0.3828 0.3967 0.097 Uiso 1 1 calc R . .
H60C H 0.6762 0.3232 0.3837 0.097 Uiso 1 1 calc R . .
N21 N 0.5864(5) 0.4151(4) 0.2482(3) 0.0449(18) Uani 1 1 d . . .
C61 C 0.6077(5) 0.4227(5) 0.3010(4) 0.046(2) Uani 1 1 d . . .
C62 C 0.5682(7) 0.4690(6) 0.3302(4) 0.063(3) Uani 1 1 d . . .
H62A H 0.5801 0.4706 0.3659 0.076 Uiso 1 1 calc R . .
C63 C 0.5124(7) 0.5112(6) 0.3053(6) 0.074(4) Uani 1 1 d . . .
H63A H 0.4864 0.5425 0.3243 0.089 Uiso 1 1 calc R . .
C64 C 0.4935(6) 0.5081(5) 0.2519(5) 0.063(3) Uani 1 1 d . . .
H64A H 0.4577 0.5390 0.2350 0.076 Uiso 1 1 calc R . .
C65 C 0.5306(6) 0.4564(4) 0.2237(5) 0.057(3) Uani 1 1 d . . .
N22 N 0.5064(5) 0.4442(4) 0.1692(4) 0.062(2) Uani 1 1 d . . .
C66 C 0.4939(7) 0.3676(5) 0.1425(5) 0.070(3) Uani 1 1 d . . .
H66A H 0.4776 0.3655 0.1054 0.105 Uiso 1 1 calc R . .
H66B H 0.4522 0.3434 0.1517 0.105 Uiso 1 1 calc R . .
H66C H 0.5437 0.3445 0.1533 0.105 Uiso 1 1 calc R . .
N23 N 0.5319(5) 0.5657(5) 0.1655(3) 0.060(2) Uani 1 1 d . . .
C67 C 0.4998(6) 0.4987(5) 0.1392(4) 0.053(2) Uani 1 1 d . . .
C68 C 0.4632(8) 0.4842(6) 0.0860(5) 0.087(4) Uani 1 1 d . . .
H68A H 0.4409 0.4381 0.0689 0.104 Uiso 1 1 calc R . .
C69 C 0.4608(9) 0.5416(6) 0.0581(5) 0.089(4) Uani 1 1 d . . .
H69A H 0.4384 0.5325 0.0220 0.107 Uiso 1 1 calc R . .
C70 C 0.4907(9) 0.6107(6) 0.0832(4) 0.084(4) Uani 1 1 d . . .
H70A H 0.4890 0.6487 0.0651 0.101 Uiso 1 1 calc R . .
C71 C 0.5240(7) 0.6206(5) 0.1378(5) 0.061(3) Uani 1 1 d . . .
N24 N 0.5576(6) 0.6883(5) 0.1664(4) 0.067(3) Uani 1 1 d . . .
C72 C 0.5969(12) 0.7376(8) 0.1438(7) 0.142(8) Uani 1 1 d . . .
H72A H 0.6142 0.7823 0.1680 0.213 Uiso 1 1 calc R . .
H72B H 0.5591 0.7466 0.1120 0.213 Uiso 1 1 calc R . .
H72C H 0.6433 0.7164 0.1365 0.213 Uiso 1 1 calc R . .
N25 N 0.6149(5) 0.7517(4) 0.2502(3) 0.0493(19) Uani 1 1 d . . .
C73 C 0.5509(7) 0.7112(6) 0.2161(5) 0.067(3) Uani 1 1 d . . .
C74 C 0.4851(7) 0.6886(6) 0.2306(5) 0.073(4) Uani 1 1 d . . .
H74A H 0.4442 0.6560 0.2072 0.087 Uiso 1 1 calc R . .
C75 C 0.4815(8) 0.7145(5) 0.2787(7) 0.088(5) Uani 1 1 d . . .
H75A H 0.4365 0.7017 0.2883 0.105 Uiso 1 1 calc R . .
C76 C 0.5440(7) 0.7596(6) 0.3140(5) 0.073(3) Uani 1 1 d . . .
H76A H 0.5414 0.7784 0.3471 0.088 Uiso 1 1 calc R . .
C77 C 0.6099(6) 0.7764(5) 0.2995(5) 0.061(3) Uani 1 1 d . . .
N26 N 0.6782(6) 0.8231(4) 0.3312(3) 0.061(2) Uani 1 1 d . . .
C78 C 0.6762(8) 0.8526(7) 0.3874(5) 0.081(4) Uani 1 1 d . . .
H78A H 0.7242 0.8839 0.4061 0.121 Uiso 1 1 calc R . .
H78B H 0.6742 0.8130 0.4052 0.121 Uiso 1 1 calc R . .
H78C H 0.6289 0.8793 0.3857 0.121 Uiso 1 1 calc R . .
N27 N 0.7677(4) 0.8295(4) 0.2829(3) 0.0430(17) Uani 1 1 d . . .
C79 C 0.7215(7) 0.8652(5) 0.3103(4) 0.062(3) Uani 1 1 d . . .
C80 C 0.7253(6) 0.9405(4) 0.3186(4) 0.046(2) Uani 1 1 d . . .
H80A H 0.6997 0.9655 0.3410 0.055 Uiso 1 1 calc R . .
C81 C 0.7663(6) 0.9776(5) 0.2942(5) 0.061(3) Uani 1 1 d . . .
H81A H 0.7663 1.0277 0.2985 0.073 Uiso 1 1 calc R . .
C82 C 0.8077(6) 0.9408(5) 0.2632(4) 0.054(2) Uani 1 1 d . . .
H82A H 0.8347 0.9644 0.2450 0.065 Uiso 1 1 calc R . .
C83 C 0.8070(6) 0.8679(5) 0.2605(4) 0.054(3) Uani 1 1 d . . .
N28 N 0.8501(5) 0.8286(4) 0.2277(3) 0.0473(18) Uani 1 1 d . . .
C84 C 0.8236(7) 0.8339(5) 0.1720(4) 0.059(3) Uani 1 1 d . . .
H84A H 0.8553 0.8043 0.1544 0.088 Uiso 1 1 calc R . .
H84B H 0.8310 0.8832 0.1684 0.088 Uiso 1 1 calc R . .
H84C H 0.7671 0.8175 0.1568 0.088 Uiso 1 1 calc R . .
N29 N 0.9304(4) 0.7853(4) 0.2985(3) 0.0438(18) Uani 1 1 d . . .
C85 C 0.9025(6) 0.7815(5) 0.2449(3) 0.044(2) Uani 1 1 d . . .
C86 C 0.9312(5) 0.7301(5) 0.2113(3) 0.047(2) Uani 1 1 d . . .
H86A H 0.9114 0.7267 0.1752 0.056 Uiso 1 1 calc R . .
C87 C 0.9886(6) 0.6854(6) 0.2331(4) 0.063(3) Uani 1 1 d . . .
H87A H 1.0093 0.6528 0.2116 0.075 Uiso 1 1 calc R . .
C88 C 1.0166(6) 0.6881(5) 0.2874(5) 0.060(3) Uani 1 1 d . . .
H88A H 1.0550 0.6574 0.3020 0.072 Uiso 1 1 calc R . .
C89 C 0.9849(6) 0.7382(5) 0.3189(4) 0.055(3) Uani 1 1 d . . .
N30 N 1.0096(5) 0.7466(4) 0.3735(3) 0.051(2) Uani 1 1 d . . .
C90 C 0.9991(9) 0.8185(6) 0.4025(5) 0.086(4) Uani 1 1 d . . .
H90A H 1.0181 0.8184 0.4394 0.129 Uiso 1 1 calc R . .
H90B H 0.9426 0.8279 0.3924 0.129 Uiso 1 1 calc R . .
H90C H 1.0299 0.8553 0.3944 0.129 Uiso 1 1 calc R . .
N31 N 0.9964(5) 0.6235(4) 0.3745(3) 0.0473(19) Uani 1 1 d . . .
C91 C 1.0293(6) 0.6894(5) 0.4004(4) 0.052(2) Uani 1 1 d . . .
C92 C 1.0850(6) 0.6994(6) 0.4521(4) 0.065(3) Uani 1 1 d . . .
H92A H 1.1101 0.7447 0.4692 0.078 Uiso 1 1 calc R . .
C93 C 1.0995(8) 0.6420(6) 0.4747(5) 0.078(4) Uani 1 1 d . . .
H93A H 1.1330 0.6487 0.5091 0.093 Uiso 1 1 calc R . .
C94 C 1.0682(8) 0.5735(6) 0.4504(4) 0.070(3) Uani 1 1 d . . .
H94A H 1.0811 0.5342 0.4672 0.084 Uiso 1 1 calc R . .
C95 C 1.0165(6) 0.5655(6) 0.3999(4) 0.060(3) Uani 1 1 d . . .
N32 N 0.9788(6) 0.4978(4) 0.3717(4) 0.064(2) Uani 1 1 d . . .
C96 C 0.9499(8) 0.4464(6) 0.4000(5) 0.083(4) Uani 1 1 d . . .
H96A H 0.9599 0.4686 0.4358 0.125 Uiso 1 1 calc R . .
H96B H 0.9787 0.4033 0.3984 0.125 Uiso 1 1 calc R . .
H96C H 0.8927 0.4342 0.3839 0.125 Uiso 1 1 calc R . .
C97 C 0.7725(6) 0.5943(4) 0.2424(4) 0.047(2) Uani 1 1 d . . .
C98 C 0.7525(6) 0.5533(4) 0.2026(3) 0.046(2) Uani 1 1 d . . .
C99 C 0.7423(7) 0.5134(5) 0.1489(4) 0.055(3) Uani 1 1 d . . .
C100 C 0.7817(9) 0.5398(6) 0.1180(5) 0.082(4) Uani 1 1 d . . .
H10B H 0.8141 0.5829 0.1307 0.099 Uiso 1 1 calc R . .
C101 C 0.7741(10) 0.5039(7) 0.0693(5) 0.097(5) Uani 1 1 d . . .
H10C H 0.8011 0.5227 0.0490 0.117 Uiso 1 1 calc R . .
C102 C 0.7265(9) 0.4397(6) 0.0496(4) 0.085(4) Uani 1 1 d . . .
H10D H 0.7233 0.4143 0.0166 0.102 Uiso 1 1 calc R . .
C103 C 0.6836(8) 0.4132(5) 0.0792(4) 0.072(3) Uani 1 1 d . . .
C104 C 0.6940(6) 0.4497(5) 0.1296(3) 0.051(2) Uani 1 1 d . . .
H10E H 0.6682 0.4311 0.1506 0.062 Uiso 1 1 calc R . .
C105 C 0.6330(7) 0.3449(5) 0.0584(4) 0.061(3) Uani 1 1 d . . .
C106 C 0.5984(7) 0.2883(6) 0.0379(4) 0.064(3) Uani 1 1 d . . .
C107 C 0.5536(7) 0.2212(5) 0.0152(4) 0.060(3) Uani 1 1 d . . .
C108 C 0.5590(6) 0.1855(6) -0.0336(4) 0.066(3) Uani 1 1 d . . .
H10F H 0.5895 0.2070 -0.0508 0.080 Uiso 1 1 calc R . .
C109 C 0.5182(8) 0.1178(9) -0.0555(5) 0.104(5) Uani 1 1 d . . .
H10G H 0.5240 0.0928 -0.0865 0.125 Uiso 1 1 calc R . .
C110 C 0.4689(7) 0.0876(7) -0.0315(5) 0.080(4) Uani 1 1 d . . .
H11A H 0.4410 0.0429 -0.0473 0.096 Uiso 1 1 calc R . .
C111 C 0.4601(6) 0.1214(6) 0.0147(4) 0.060(3) Uani 1 1 d . . .
C112 C 0.5021(7) 0.1883(7) 0.0394(4) 0.072(3) Uani 1 1 d . . .
H11B H 0.4970 0.2113 0.0710 0.087 Uiso 1 1 calc R . .
C113 C 0.4131(8) 0.0886(7) 0.0405(5) 0.078(4) Uani 1 1 d . . .
C114 C 0.3739(8) 0.0603(7) 0.0631(5) 0.082(4) Uani 1 1 d . . .
C115 C 0.3271(6) 0.0233(5) 0.0886(3) 0.085(4) Uani 1 1 d G . .
C116 C 0.2905(8) -0.0450(5) 0.0642(3) 0.168(5) Uiso 1 1 d GU . .
H11C H 0.2988 -0.0671 0.0332 0.202 Uiso 1 1 calc R . .
C117 C 0.2413(7) -0.0804(4) 0.0859(4) 0.168(5) Uiso 1 1 d GU . .
H11D H 0.2168 -0.1262 0.0696 0.202 Uiso 1 1 calc R . .
C118 C 0.2288(7) -0.0475(5) 0.1322(4) 0.168(5) Uiso 1 1 d GU . .
H11E H 0.1959 -0.0712 0.1468 0.202 Uiso 1 1 calc R . .
C119 C 0.2654(6) 0.0208(5) 0.1567(3) 0.080(4) Uani 1 1 d G . .
C120 C 0.3146(5) 0.0562(3) 0.1349(3) 0.056(3) Uani 1 1 d G . .
H12D H 0.3391 0.1020 0.1513 0.067 Uiso 1 1 calc R . .
C121 C 0.2533(6) 0.0511(5) 0.2058(4) 0.053(2) Uani 1 1 d . . .
C122 C 0.2340(5) 0.0598(4) 0.2456(4) 0.044(2) Uani 1 1 d . . .
S1 S 1.23920(15) 0.96591(13) 0.85722(11) 0.0534(6) Uani 1 1 d . . .
O1 O 1.1814(5) 0.9934(5) 0.8824(4) 0.088(3) Uani 1 1 d . . .
O2 O 1.1985(5) 0.9218(4) 0.8069(3) 0.079(2) Uani 1 1 d . . .
O3 O 1.3030(4) 1.0155(4) 0.8601(3) 0.068(2) Uani 1 1 d . . .
C123 C 1.2892(7) 0.9019(6) 0.8989(4) 0.060(3) Uani 1 1 d . . .
F11 F 1.3298(4) 0.9338(4) 0.9461(2) 0.082(2) Uani 1 1 d . . .
F12 F 1.2372(5) 0.8512(3) 0.8998(3) 0.089(2) Uani 1 1 d . . .
F13 F 1.3433(5) 0.8682(4) 0.8773(3) 0.093(2) Uani 1 1 d . . .
S2 S 1.25206(16) 0.83724(14) 0.58626(10) 0.0549(6) Uani 1 1 d . . .
O4 O 1.3054(5) 0.8159(4) 0.5566(3) 0.071(2) Uani 1 1 d . . .
O5 O 1.1881(5) 0.7847(4) 0.5812(3) 0.066(2) Uani 1 1 d . . .
O6 O 1.2918(5) 0.8739(4) 0.6401(3) 0.069(2) Uani 1 1 d . . .
C124 C 1.2007(7) 0.9068(5) 0.5557(4) 0.060(3) Uani 1 1 d . . .
F21 F 1.1578(4) 0.8874(3) 0.5063(3) 0.0759(18) Uani 1 1 d . . .
F22 F 1.2536(4) 0.9635(4) 0.5583(3) 0.0777(18) Uani 1 1 d . . .
F23 F 1.1497(4) 0.9391(3) 0.5812(3) 0.0711(17) Uani 1 1 d . . .
S3 S 0.28237(19) 0.18987(16) 0.36761(11) 0.0661(7) Uani 1 1 d . . .
O7 O 0.2176(6) 0.1421(5) 0.3729(4) 0.098(3) Uani 1 1 d . . .
O8 O 0.3543(4) 0.1523(4) 0.3664(3) 0.066(2) Uani 1 1 d . . .
O9 O 0.2562(5) 0.2337(3) 0.3273(3) 0.064(2) Uani 1 1 d . . .
C125 C 0.3099(11) 0.2556(7) 0.4289(6) 0.093(4) Uani 1 1 d . . .
F31 F 0.2487(8) 0.2920(5) 0.4332(4) 0.154(4) Uani 1 1 d . . .
F32 F 0.3717(8) 0.2997(5) 0.4330(4) 0.152(5) Uani 1 1 d . . .
F33 F 0.3347(6) 0.2198(4) 0.4705(3) 0.115(3) Uani 1 1 d . . .
S4 S 0.2743(2) 0.61565(18) 0.31360(18) 0.0912(12) Uani 1 1 d . . .
O10 O 0.3314(6) 0.5655(5) 0.3359(6) 0.140(5) Uani 1 1 d . . .
O11 O 0.1997(5) 0.6173(5) 0.3286(5) 0.110(4) Uani 1 1 d . . .
O12 O 0.3095(5) 0.6874(4) 0.3143(4) 0.096(3) Uani 1 1 d . . .
C126 C 0.2396(8) 0.5784(7) 0.2464(8) 0.109(6) Uani 1 1 d . . .
F41 F 0.1840(6) 0.6152(5) 0.2187(4) 0.136(4) Uani 1 1 d . . .
F42 F 0.2025(6) 0.5108(4) 0.2361(5) 0.135(4) Uani 1 1 d . . .
F43 F 0.2979(6) 0.5730(6) 0.2244(5) 0.140(4) Uani 1 1 d . . .
S5 S 0.7462(2) 0.61618(17) 0.37209(13) 0.0758(9) Uani 1 1 d . . .
O13 O 0.8097(6) 0.6727(5) 0.3796(4) 0.101(3) Uani 1 1 d . . .
O14 O 0.6692(5) 0.6294(4) 0.3364(3) 0.079(2) Uani 1 1 d . . .
O15 O 0.7700(5) 0.5446(4) 0.3625(3) 0.074(2) Uani 1 1 d . . .
C127 C 0.7285(15) 0.6276(10) 0.4336(7) 0.122(7) Uani 1 1 d . . .
F51 F 0.7091(9) 0.6907(6) 0.4501(4) 0.173(5) Uani 1 1 d . . .
F52 F 0.7924(9) 0.6117(6) 0.4719(4) 0.166(5) Uani 1 1 d . . .
F53 F 0.6698(8) 0.5777(6) 0.4357(5) 0.178(6) Uani 1 1 d . . .
S6 S -0.2009(7) -0.3094(5) 0.0297(3) 0.238(5) Uani 1 1 d D . .
O16 O -0.1537(15) -0.2432(10) 0.0233(8) 0.300(14) Uani 1 1 d D A .
O17 O -0.1718(11) -0.3213(9) 0.0868(6) 0.169(7) Uiso 0.80 1 d PD A 1
O17' O -0.1055(16) -0.3016(13) 0.0591(10) 0.033(6) Uiso 0.20 1 d P A 2
O18 O -0.2038(16) -0.3781(10) -0.0100(8) 0.286(11) Uiso 1 1 d D A .
C128 C -0.321(3) -0.2855(11) 0.0123(9) 0.268(19) Uiso 1 1 d D A .
F61 F -0.3122(13) -0.2218(11) 0.0457(7) 0.346(14) Uani 1 1 d D . .
F62 F -0.3524(11) -0.3453(8) 0.0226(6) 0.247(9) Uani 1 1 d D . .
F63 F -0.3282(11) -0.2834(13) -0.0377(7) 0.380(17) Uani 1 1 d D . .

loop_
_atom_site_aniso_label
_atom_site_aniso_U_11
_atom_site_aniso_U_22
_atom_site_aniso_U_33
_atom_site_aniso_U_23
_atom_site_aniso_U_13
_atom_site_aniso_U_12
Ag1 0.0481(4) 0.0339(3) 0.0627(5) 0.0045(3) 0.0200(3) 0.0029(3)
Ag2 0.0454(4) 0.0411(4) 0.0554(5) 0.0057(3) 0.0075(3) -0.0021(3)
Ag3 0.0529(5) 0.0360(3) 0.0615(5) 0.0080(3) 0.0230(4) 0.0021(3)
Ag4 0.0464(4) 0.0444(4) 0.0699(5) 0.0051(4) 0.0074(4) 0.0003(3)
Ag5 0.0465(4) 0.0436(4) 0.0549(4) 0.0157(3) 0.0168(3) 0.0025(3)
Ag6 0.0475(4) 0.0508(4) 0.0740(5) 0.0189(4) 0.0323(4) 0.0125(3)
Ag7 0.0487(4) 0.0431(4) 0.0550(4) 0.0116(3) 0.0186(3) -0.0009(3)
Ag8 0.0458(4) 0.0436(4) 0.0680(5) 0.0138(3) 0.0291(4) 0.0081(3)
N1 0.048(5) 0.048(4) 0.064(5) 0.019(4) 0.035(4) 0.010(4)
C1 0.020(4) 0.041(4) 0.044(5) 0.000(4) -0.001(3) 0.012(3)
C2 0.068(7) 0.049(5) 0.063(6) 0.016(5) 0.033(5) 0.011(5)
C3 0.063(7) 0.067(7) 0.068(7) 0.006(6) 0.033(6) 0.004(6)
C4 0.048(5) 0.046(5) 0.047(5) 0.002(4) 0.017(4) 0.001(4)
C5 0.031(4) 0.043(4) 0.048(5) 0.018(4) 0.012(4) 0.016(4)
N2 0.057(5) 0.057(5) 0.085(6) 0.028(5) 0.037(5) 0.009(4)
C6 0.066(7) 0.072(7) 0.080(8) 0.017(6) 0.027(6) 0.004(6)
N3 0.041(4) 0.048(4) 0.071(6) 0.018(4) 0.020(4) 0.014(4)
C7 0.059(6) 0.048(5) 0.058(6) -0.008(5) 0.027(5) -0.016(5)
C8 0.048(5) 0.031(4) 0.057(6) 0.011(4) 0.006(4) 0.005(4)
C9 0.040(5) 0.060(6) 0.058(6) 0.001(5) -0.003(5) -0.002(5)
C10 0.064(7) 0.056(6) 0.053(6) -0.003(5) 0.021(5) 0.000(5)
C11 0.044(5) 0.050(5) 0.058(6) -0.017(5) 0.035(5) -0.013(4)
N4 0.057(5) 0.039(4) 0.052(5) -0.002(4) 0.021(4) 0.001(4)
C12 0.070(7) 0.047(5) 0.087(8) 0.012(6) 0.036(6) 0.014(5)
N5 0.045(5) 0.043(4) 0.074(6) 0.017(4) 0.031(4) 0.008(4)
C13 0.044(5) 0.036(5) 0.096(8) 0.013(5) 0.045(6) 0.012(4)
C14 0.036(6) 0.058(6) 0.109(10) 0.014(6) 0.024(6) -0.005(5)
C15 0.054(7) 0.107(10) 0.088(9) 0.076(8) 0.014(6) 0.015(7)
C16 0.047(6) 0.081(7) 0.058(6) 0.034(6) 0.002(5) -0.010(6)
C17 0.045(5) 0.057(5) 0.042(5) 0.014(4) 0.013(4) 0.007(4)
N6 0.054(5) 0.069(5) 0.063(6) 0.006(4) 0.023(4) -0.010(4)
C18 0.098(10) 0.111(10) 0.054(7) -0.008(7) 0.040(7) 0.014(8)
N7 0.038(4) 0.061(5) 0.061(5) 0.023(4) 0.019(4) -0.008(4)
C19 0.036(5) 0.061(6) 0.060(6) 0.012(5) 0.019(4) 0.003(4)
C20 0.085(8) 0.066(6) 0.050(6) -0.014(5) 0.036(6) -0.014(6)
C21 0.050(6) 0.109(9) 0.046(6) 0.019(6) 0.002(5) -0.016(6)
C22 0.049(6) 0.050(5) 0.038(5) 0.010(4) 0.003(4) 0.017(4)
C23 0.029(4) 0.053(5) 0.035(5) 0.018(4) 0.010(3) 0.004(4)
N8 0.047(5) 0.050(4) 0.071(6) 0.022(4) 0.026(4) -0.002(4)
C24 0.051(6) 0.060(6) 0.069(7) 0.011(5) 0.024(5) 0.001(5)
N9 0.042(4) 0.048(4) 0.065(5) 0.023(4) 0.027(4) 0.021(3)
C25 0.070(7) 0.042(5) 0.051(6) 0.002(4) 0.028(5) 0.000(5)
C26 0.053(6) 0.051(5) 0.067(7) 0.003(5) 0.028(5) 0.010(5)
C27 0.041(5) 0.054(6) 0.081(7) 0.021(5) 0.026(5) 0.008(5)
C28 0.043(5) 0.056(6) 0.062(6) 0.004(5) 0.019(5) -0.011(5)
C29 0.056(6) 0.035(4) 0.074(7) 0.029(4) 0.037(5) 0.012(4)
N10 0.046(5) 0.058(5) 0.064(5) 0.015(4) 0.027(4) 0.009(4)
C30 0.151(13) 0.082(8) 0.062(7) 0.055(6) 0.052(8) 0.057(8)
N11 0.052(5) 0.038(4) 0.072(6) 0.008(4) 0.023(4) -0.005(4)
C31 0.025(4) 0.058(6) 0.080(7) 0.038(5) 0.022(4) 0.015(4)
C32 0.040(5) 0.062(6) 0.067(7) 0.008(5) 0.021(5) -0.014(5)
C33 0.064(7) 0.056(6) 0.049(6) 0.004(5) 0.017(5) 0.005(5)
C34 0.075(7) 0.033(5) 0.065(7) 0.003(5) 0.008(6) 0.011(5)
C35 0.075(7) 0.024(4) 0.047(5) 0.010(4) 0.021(5) -0.003(4)
N12 0.049(5) 0.046(4) 0.064(5) 0.008(4) 0.021(4) 0.001(4)
C36 0.085(8) 0.069(7) 0.065(7) 0.008(6) 0.051(6) 0.009(6)
N13 0.052(5) 0.045(4) 0.044(4) 0.015(3) 0.018(4) -0.001(4)
C37 0.055(6) 0.041(5) 0.049(6) 0.012(4) 0.017(4) 0.000(4)
C38 0.044(6) 0.046(5) 0.073(7) -0.002(5) 0.013(5) 0.003(4)
C39 0.063(7) 0.038(5) 0.102(9) 0.032(6) 0.040(6) 0.020(5)
C40 0.050(6) 0.054(5) 0.057(6) 0.016(5) 0.028(5) -0.001(5)
C41 0.047(5) 0.035(4) 0.072(7) 0.013(4) 0.038(5) -0.001(4)
N14 0.061(5) 0.059(5) 0.056(5) 0.011(4) 0.028(4) -0.006(4)
C42 0.094(8) 0.048(5) 0.052(6) -0.001(5) 0.041(6) -0.014(6)
N15 0.050(5) 0.033(3) 0.047(4) 0.010(3) 0.019(3) 0.000(3)
C43 0.041(5) 0.055(5) 0.025(4) 0.006(4) 0.003(4) -0.005(4)
C44 0.054(6) 0.052(5) 0.054(6) 0.014(5) 0.009(5) 0.000(5)
C45 0.041(6) 0.071(7) 0.082(8) 0.024(6) 0.012(5) -0.015(5)
C46 0.046(6) 0.045(5) 0.054(6) 0.017(4) 0.006(4) 0.006(4)
C47 0.034(5) 0.032(4) 0.065(6) 0.014(4) 0.011(4) 0.011(4)
N16 0.053(5) 0.046(4) 0.053(5) -0.004(4) 0.024(4) -0.005(4)
C48 0.066(7) 0.039(5) 0.068(7) 0.010(5) 0.025(5) -0.004(5)
N17 0.048(5) 0.038(4) 0.050(5) -0.011(3) 0.020(4) -0.010(3)
C49 0.071(7) 0.044(5) 0.047(6) 0.017(4) 0.018(5) 0.016(5)
C50 0.045(6) 0.051(5) 0.063(6) 0.010(5) 0.018(5) 0.000(4)
C51 0.069(7) 0.056(6) 0.066(7) 0.011(5) 0.033(6) -0.017(5)
C52 0.062(7) 0.052(5) 0.050(6) 0.010(5) 0.019(5) 0.000(5)
C53 0.035(5) 0.043(5) 0.047(5) 0.003(4) 0.009(4) -0.002(4)
N18 0.057(5) 0.043(4) 0.040(4) 0.004(3) 0.017(4) 0.001(4)
C54 0.059(6) 0.043(5) 0.049(6) 0.015(4) 0.011(5) 0.013(4)
N19 0.046(4) 0.041(4) 0.037(4) -0.003(3) 0.010(3) -0.010(3)
C55 0.030(5) 0.046(5) 0.067(6) 0.010(5) 0.001(4) 0.000(4)
C56 0.063(6) 0.048(5) 0.044(5) -0.001(4) 0.024(5) 0.006(5)
C57 0.050(6) 0.029(4) 0.085(8) 0.014(5) -0.015(5) -0.010(4)
C58 0.044(6) 0.037(5) 0.070(7) 0.009(5) 0.007(5) -0.006(4)
C59 0.041(5) 0.030(4) 0.051(5) 0.009(4) 0.011(4) -0.005(4)
N20 0.086(7) 0.058(5) 0.069(6) 0.012(5) 0.033(5) -0.015(5)
C60 0.060(7) 0.076(7) 0.050(6) 0.009(5) 0.005(5) -0.012(6)
N21 0.047(4) 0.031(3) 0.058(5) 0.014(3) 0.015(4) -0.005(3)
C61 0.027(4) 0.058(5) 0.069(6) 0.033(5) 0.024(4) 0.017(4)
C62 0.072(7) 0.060(6) 0.065(7) -0.004(5) 0.043(6) -0.025(6)
C63 0.066(8) 0.053(6) 0.110(11) -0.006(7) 0.048(7) 0.009(6)
C64 0.046(6) 0.047(5) 0.094(9) 0.005(6) 0.023(6) -0.014(5)
C65 0.034(5) 0.027(4) 0.109(9) 0.009(5) 0.022(5) -0.002(4)
N22 0.058(5) 0.042(4) 0.066(6) -0.017(4) 0.007(4) -0.002(4)
C66 0.071(8) 0.044(5) 0.089(9) 0.014(6) 0.014(6) 0.006(5)
N23 0.052(5) 0.060(5) 0.064(6) 0.005(4) 0.015(4) -0.008(4)
C67 0.054(6) 0.038(5) 0.059(6) -0.002(4) 0.010(5) 0.006(4)
C68 0.098(10) 0.042(6) 0.084(9) -0.003(6) -0.017(7) -0.007(6)
C69 0.120(11) 0.064(7) 0.058(7) 0.014(6) -0.015(7) 0.003(7)
C70 0.134(12) 0.060(7) 0.039(6) 0.013(5) -0.007(7) 0.007(7)
C71 0.067(7) 0.046(5) 0.083(8) 0.026(5) 0.032(6) 0.009(5)
N24 0.070(6) 0.057(5) 0.063(6) 0.004(4) 0.010(5) -0.016(5)
C72 0.23(2) 0.070(9) 0.123(14) 0.007(9) 0.054(14) -0.058(12)
N25 0.057(5) 0.030(3) 0.060(5) 0.004(4) 0.018(4) 0.011(4)
C73 0.056(7) 0.048(6) 0.099(9) 0.032(6) 0.016(6) -0.004(5)
C74 0.050(7) 0.047(6) 0.107(10) -0.020(6) 0.021(6) -0.008(5)
C75 0.068(8) 0.036(5) 0.164(15) 0.013(7) 0.048(9) -0.022(5)
C76 0.074(8) 0.058(6) 0.108(10) 0.006(6) 0.064(7) 0.013(6)
C77 0.041(6) 0.033(5) 0.098(9) 0.002(5) 0.013(5) 0.002(4)
N26 0.080(6) 0.042(4) 0.063(5) -0.010(4) 0.038(5) -0.004(4)
C78 0.075(8) 0.077(8) 0.096(10) 0.004(7) 0.040(7) 0.009(7)
N27 0.045(4) 0.031(3) 0.052(4) 0.005(3) 0.013(3) 0.003(3)
C79 0.085(8) 0.047(5) 0.062(7) -0.003(5) 0.041(6) -0.005(5)
C80 0.051(6) 0.026(4) 0.050(5) -0.002(4) 0.004(4) 0.007(4)
C81 0.057(7) 0.039(5) 0.083(8) 0.012(5) 0.015(6) -0.003(5)
C82 0.066(7) 0.048(5) 0.058(6) 0.019(5) 0.029(5) 0.013(5)
C83 0.044(6) 0.051(5) 0.063(6) -0.009(5) 0.020(5) -0.006(5)
N28 0.047(4) 0.047(4) 0.047(4) 0.015(4) 0.009(3) 0.016(4)
C84 0.084(8) 0.057(6) 0.045(6) 0.017(5) 0.029(5) 0.022(6)
N29 0.033(4) 0.041(4) 0.048(4) 0.004(3) 0.002(3) -0.002(3)
C85 0.044(5) 0.045(5) 0.042(5) -0.005(4) 0.020(4) -0.010(4)
C86 0.044(5) 0.058(5) 0.038(5) 0.018(4) 0.006(4) 0.008(4)
C87 0.046(6) 0.069(7) 0.060(7) -0.016(5) 0.012(5) 0.002(5)
C88 0.046(6) 0.031(4) 0.098(9) -0.007(5) 0.026(6) 0.002(4)
C89 0.052(6) 0.055(6) 0.057(6) -0.005(5) 0.023(5) -0.016(5)
N30 0.047(5) 0.038(4) 0.054(5) -0.003(4) -0.001(4) 0.000(3)
C90 0.118(11) 0.058(7) 0.062(7) -0.021(6) 0.014(7) 0.004(7)
N31 0.054(5) 0.033(4) 0.050(5) 0.009(3) 0.008(4) 0.007(3)
C91 0.047(6) 0.046(5) 0.054(6) -0.006(5) 0.009(4) 0.002(4)
C92 0.052(6) 0.059(6) 0.057(6) -0.025(5) -0.005(5) -0.015(5)
C93 0.092(9) 0.055(6) 0.073(8) 0.017(6) 0.003(7) 0.009(6)
C94 0.092(9) 0.061(6) 0.055(7) 0.020(5) 0.015(6) 0.016(6)
C95 0.059(7) 0.064(6) 0.051(6) -0.020(5) 0.025(5) -0.014(5)
N32 0.085(7) 0.049(5) 0.064(6) 0.021(4) 0.025(5) 0.001(5)
C96 0.103(10) 0.061(7) 0.094(10) 0.016(7) 0.041(8) -0.004(7)
C97 0.049(5) 0.020(4) 0.068(6) 0.006(4) 0.013(5) 0.009(4)
C98 0.066(6) 0.029(4) 0.032(5) -0.005(4) 0.004(4) -0.008(4)
C99 0.073(7) 0.041(5) 0.042(5) 0.003(4) 0.007(5) 0.012(5)
C100 0.128(12) 0.056(6) 0.063(8) 0.002(6) 0.036(7) -0.030(7)
C101 0.153(14) 0.083(9) 0.063(8) 0.013(7) 0.049(8) -0.044(9)
C102 0.128(12) 0.074(8) 0.044(6) -0.022(6) 0.035(7) -0.026(8)
C103 0.121(10) 0.042(5) 0.044(6) -0.005(5) 0.021(6) 0.010(6)
C104 0.052(6) 0.065(6) 0.029(5) 0.004(4) 0.003(4) 0.008(5)
C105 0.062(7) 0.054(6) 0.051(6) -0.007(5) 0.001(5) 0.006(5)
C106 0.079(8) 0.071(7) 0.041(6) -0.013(5) 0.027(5) -0.007(6)
C107 0.079(8) 0.050(5) 0.042(5) 0.011(5) 0.004(5) -0.002(5)
C108 0.045(6) 0.076(7) 0.074(7) -0.021(6) 0.032(5) -0.020(5)
C109 0.083(9) 0.147(14) 0.085(10) -0.024(9) 0.055(8) -0.022(9)
C110 0.067(8) 0.100(9) 0.073(8) -0.018(7) 0.038(6) -0.023(7)
C111 0.055(6) 0.070(7) 0.050(6) 0.006(5) 0.014(5) -0.003(5)
C112 0.074(8) 0.085(8) 0.051(6) 0.009(6) 0.012(6) -0.008(7)
C113 0.093(9) 0.073(7) 0.064(7) 0.000(6) 0.028(7) -0.029(7)
C114 0.093(10) 0.094(9) 0.056(7) 0.009(6) 0.023(7) -0.025(8)
C115 0.112(11) 0.063(7) 0.085(9) -0.006(6) 0.050(8) -0.022(7)
C119 0.109(10) 0.062(6) 0.078(8) -0.038(6) 0.074(7) -0.041(7)
C120 0.057(6) 0.047(5) 0.063(6) -0.012(5) 0.030(5) -0.002(5)
C121 0.054(6) 0.046(5) 0.074(7) 0.012(5) 0.040(5) 0.005(4)
C122 0.040(5) 0.033(4) 0.064(6) 0.010(4) 0.025(4) 0.000(4)
S1 0.0471(14) 0.0489(13) 0.0633(16) 0.0071(12) 0.0172(12) 0.0021(11)
O1 0.062(5) 0.081(6) 0.128(8) 0.003(5) 0.047(5) 0.005(4)
O2 0.094(6) 0.062(5) 0.070(5) 0.015(4) 0.008(4) 0.016(4)
O3 0.055(4) 0.061(4) 0.098(6) 0.017(4) 0.035(4) 0.009(4)
C123 0.066(7) 0.064(6) 0.049(6) 0.011(5) 0.014(5) 0.006(6)
F11 0.097(5) 0.082(4) 0.053(4) 0.008(3) 0.006(3) -0.007(4)
F12 0.120(6) 0.058(4) 0.088(5) 0.020(3) 0.027(4) -0.031(4)
F13 0.099(5) 0.104(5) 0.094(5) 0.042(4) 0.040(4) 0.063(4)
S2 0.0519(15) 0.0548(14) 0.0594(16) 0.0039(12) 0.0230(12) -0.0017(12)
O4 0.075(5) 0.061(4) 0.084(5) 0.000(4) 0.041(4) 0.016(4)
O5 0.072(5) 0.058(4) 0.069(5) -0.004(4) 0.031(4) -0.013(4)
O6 0.072(5) 0.055(4) 0.076(5) -0.002(4) 0.026(4) 0.003(4)
C124 0.082(8) 0.056(6) 0.040(6) -0.012(5) 0.027(5) -0.018(6)
F21 0.084(5) 0.070(4) 0.066(4) 0.002(3) 0.018(3) -0.001(3)
F22 0.083(5) 0.077(4) 0.077(4) 0.005(3) 0.036(4) -0.006(4)
F23 0.070(4) 0.071(4) 0.085(4) 0.025(3) 0.037(3) 0.022(3)
S3 0.0744(19) 0.0655(16) 0.0603(17) 0.0063(14) 0.0256(14) 0.0162(15)
O7 0.101(7) 0.115(7) 0.082(6) 0.003(5) 0.046(5) -0.023(6)
O8 0.067(5) 0.062(4) 0.067(5) 0.003(4) 0.023(4) 0.020(4)
O9 0.103(6) 0.043(3) 0.043(4) 0.011(3) 0.016(4) 0.033(4)
C125 0.127(13) 0.065(8) 0.096(11) 0.027(7) 0.039(9) 0.032(9)
F31 0.224(12) 0.133(8) 0.123(8) -0.013(6) 0.097(8) 0.075(8)
F32 0.240(13) 0.110(7) 0.110(7) -0.031(6) 0.090(8) -0.061(8)
F33 0.183(9) 0.099(5) 0.054(4) 0.015(4) 0.019(5) 0.042(6)
S4 0.063(2) 0.0628(18) 0.147(4) 0.012(2) 0.034(2) 0.0114(16)
O10 0.077(7) 0.066(6) 0.244(15) 0.029(7) -0.003(8) 0.022(5)
O11 0.060(6) 0.080(6) 0.191(11) 0.020(7) 0.045(6) -0.003(5)
O12 0.069(6) 0.061(5) 0.164(10) 0.013(5) 0.047(6) 0.006(4)
C126 0.055(8) 0.052(7) 0.22(2) 0.024(9) 0.036(10) 0.021(6)
F41 0.115(7) 0.100(6) 0.152(9) -0.004(6) -0.008(6) 0.056(5)
F42 0.118(7) 0.060(4) 0.227(12) 0.000(6) 0.066(7) 0.027(5)
F43 0.120(8) 0.131(8) 0.185(11) 0.004(7) 0.083(7) 0.018(6)
S5 0.094(2) 0.0666(18) 0.0684(19) -0.0016(15) 0.0350(17) -0.0052(17)
O13 0.100(7) 0.106(7) 0.094(7) 0.010(6) 0.031(6) -0.026(6)
O14 0.068(5) 0.084(5) 0.073(5) -0.016(4) 0.018(4) 0.004(4)
O15 0.103(6) 0.059(4) 0.065(5) 0.024(4) 0.027(4) 0.023(4)
C127 0.20(2) 0.105(12) 0.073(11) 0.017(9) 0.056(12) 0.051(14)
F51 0.283(15) 0.145(9) 0.132(9) -0.009(7) 0.145(10) 0.026(10)
F52 0.266(15) 0.138(9) 0.099(8) 0.000(7) 0.075(9) -0.004(10)
F53 0.232(13) 0.158(10) 0.164(10) -0.004(8) 0.116(10) -0.103(10)
S6 0.336(13) 0.178(7) 0.159(7) 0.039(6) 0.011(7) -0.032(8)
O16 0.34(3) 0.21(2) 0.38(3) 0.16(2) 0.10(3) -0.04(2)
F61 0.30(2) 0.43(3) 0.204(18) -0.09(2) -0.007(16) 0.11(2)
F62 0.31(2) 0.221(15) 0.187(14) -0.058(12) 0.108(14) -0.118(15)
F63 0.188(17) 0.72(5) 0.163(16) -0.06(2) 0.033(13) -0.01(2)

loop_
_atom_type_symbol
_atom_type_description
_atom_type_scat_dispersion_real
_atom_type_scat_dispersion_imag
_atom_type_scat_source
C C 0.0033 0.0016 'International Tables Vol C Tables 4.2.6.8 and 6.1.1.4'
H H 0.0000 0.0000 'International Tables Vol C Tables 4.2.6.8 and 6.1.1.4'
N N 0.0061 0.0033 'International Tables Vol C Tables 4.2.6.8 and 6.1.1.4'
O O 0.0106 0.0060 'International Tables Vol C Tables 4.2.6.8 and 6.1.1.4'
F F 0.0171 0.0103 'International Tables Vol C Tables 4.2.6.8 and 6.1.1.4'
S S 0.1246 0.1234 'International Tables Vol C Tables 4.2.6.8 and 6.1.1.4'
Ag Ag -0.8971 1.1015 'International Tables Vol C Tables 4.2.6.8 and 6.1.1.4'

loop_
_geom_angle_atom_site_label_1
_geom_angle_atom_site_label_2
_geom_angle_atom_site_label_3
_geom_angle
C97 Ag1 N27 165.2(3)
C97 Ag1 N25 117.2(3)
N27 Ag1 N25 71.2(2)
C97 Ag1 Ag2 48.0(2)
N27 Ag1 Ag2 129.03(19)
N25 Ag1 Ag2 153.84(17)
C97 Ag1 Ag4 53.4(2)
N27 Ag1 Ag4 137.8(2)
N25 Ag1 Ag4 67.06(16)
Ag2 Ag1 Ag4 89.81(3)
C97 Ag2 N31 174.0(3)
C97 Ag2 Ag1 48.7(2)
N31 Ag2 Ag1 134.15(19)
C97 Ag2 Ag3 52.0(2)
N31 Ag2 Ag3 122.22(19)
Ag1 Ag2 Ag3 91.64(3)
N19 Ag3 C97 153.0(3)
N19 Ag3 O15 111.3(3)
C97 Ag3 O15 95.7(3)
N19 Ag3 C98 125.6(3)
C97 Ag3 C98 27.6(3)
O15 Ag3 C98 122.5(3)
N19 Ag3 Ag4 127.03(19)
C97 Ag3 Ag4 53.6(2)
O15 Ag3 Ag4 82.18(18)
C98 Ag3 Ag4 58.9(2)
N19 Ag3 Ag2 143.90(19)
C97 Ag3 Ag2 45.5(2)
O15 Ag3 Ag2 72.1(2)
C98 Ag3 Ag2 67.16(19)
Ag4 Ag3 Ag2 88.97(3)
N23 Ag4 O14 149.2(3)
N23 Ag4 C97 114.8(3)
O14 Ag4 C97 93.4(3)
N23 Ag4 Ag3 123.0(2)
O14 Ag4 Ag3 83.8(2)
C97 Ag4 Ag3 50.99(19)
N23 Ag4 Ag1 117.8(2)
O14 Ag4 Ag1 73.0(2)
C97 Ag4 Ag1 45.27(17)
Ag3 Ag4 Ag1 89.22(3)
C122 Ag5 N13 161.8(3)
C122 Ag5 N15 119.3(3)
N13 Ag5 N15 70.8(3)
C122 Ag5 Ag8 48.4(2)
N13 Ag5 Ag8 128.3(2)
N15 Ag5 Ag8 154.62(15)
C122 Ag5 Ag6 54.9(2)
N13 Ag5 Ag6 137.8(2)
N15 Ag5 Ag6 66.94(15)
Ag8 Ag5 Ag6 92.03(3)
N1 Ag6 O8 146.8(3)
N1 Ag6 C122 118.7(3)
O8 Ag6 C122 91.6(3)
N1 Ag6 Ag7 126.1(2)
O8 Ag6 Ag7 83.08(18)
C122 Ag6 Ag7 49.90(19)
N1 Ag6 Ag5 119.95(19)
O8 Ag6 Ag5 71.64(19)
C122 Ag6 Ag5 44.0(2)
Ag7 Ag6 Ag5 86.99(3)
N5 Ag7 C122 152.5(3)
N5 Ag7 O9 110.9(3)
C122 Ag7 O9 96.6(3)
N5 Ag7 C121 124.1(3)
C122 Ag7 C121 28.9(3)
O9 Ag7 C121 124.2(3)
N5 Ag7 N7 71.0(3)
C122 Ag7 N7 105.2(3)
O9 Ag7 N7 101.7(3)
C121 Ag7 N7 103.9(3)
N5 Ag7 Ag6 126.0(2)
C122 Ag7 Ag6 54.8(2)
O9 Ag7 Ag6 82.88(16)
C121 Ag7 Ag6 58.8(3)
N7 Ag7 Ag6 159.96(17)
N5 Ag7 Ag8 143.5(2)
C122 Ag7 Ag8 45.3(2)
O9 Ag7 Ag8 73.29(19)
C121 Ag7 Ag8 68.6(2)
N7 Ag7 Ag8 72.67(16)
Ag6 Ag7 Ag8 90.39(3)
C122 Ag8 N9 174.1(3)
C122 Ag8 Ag5 48.1(2)
N9 Ag8 Ag5 133.5(2)
C122 Ag8 Ag7 51.4(2)
N9 Ag8 Ag7 123.36(19)
Ag5 Ag8 Ag7 90.29(3)
C1 N1 C5 118.8(7)
C1 N1 Ag6 117.8(6)
C5 N1 Ag6 122.6(6)
N1 C1 C2 122.4(9)
N1 C1 N16 116.0(7)
C2 C1 N16 121.6(8)
C3 C2 C1 117.7(9)
C4 C3 C2 121.5(10)
C3 C4 C5 120.1(9)
N2 C5 N1 116.6(8)
N2 C5 C4 123.8(9)
N1 C5 C4 119.4(8)
C5 N2 C7 123.0(9)
C5 N2 C6 118.9(9)
C7 N2 C6 117.8(9)
C11 N3 C7 117.4(9)
N3 C7 N2 116.9(9)
N3 C7 C8 123.1(9)
N2 C7 C8 119.6(10)
C9 C8 C7 115.6(9)
C10 C9 C8 122.2(10)
C9 C10 C11 116.8(9)
N3 C11 C10 124.8(10)
N3 C11 N4 115.0(9)
C10 C11 N4 120.3(8)
C11 N4 C13 121.2(7)
C11 N4 C12 123.3(8)
C13 N4 C12 115.4(8)
C17 N5 C13 116.5(8)
C17 N5 Ag7 120.0(6)
C13 N5 Ag7 123.2(7)
N5 C13 C14 121.1(10)
N5 C13 N4 118.0(9)
C14 C13 N4 120.9(9)
C15 C14 C13 119.9(10)
C14 C15 C16 120.1(10)
C15 C16 C17 116.9(9)
N5 C17 C16 125.4(9)
N5 C17 N6 116.3(8)
C16 C17 N6 118.3(8)
C17 N6 C19 120.9(8)
C17 N6 C18 116.8(9)
C19 N6 C18 118.2(9)
C19 N7 C23 119.3(8)
C19 N7 Ag7 97.2(6)
C23 N7 Ag7 115.4(6)
N7 C19 C20 122.9(9)
N7 C19 N6 115.6(8)
C20 C19 N6 121.4(9)
C21 C20 C19 118.5(9)
C22 C21 C20 120.3(10)
C21 C22 C23 117.0(9)
N7 C23 N8 118.2(8)
N7 C23 C22 122.0(8)
N8 C23 C22 119.6(8)
C25 N8 C23 121.4(7)
C25 N8 C24 117.3(8)
C23 N8 C24 120.8(8)
C29 N9 C25 119.9(8)
C29 N9 Ag8 120.6(6)
C25 N9 Ag8 116.5(6)
N8 C25 C26 123.8(9)
N8 C25 N9 116.7(8)
C26 C25 N9 119.4(9)
C27 C26 C25 120.5(10)
C26 C27 C28 120.7(10)
C29 C28 C27 118.7(9)
N9 C29 N10 116.5(8)
N9 C29 C28 120.7(8)
N10 C29 C28 122.7(8)
C29 N10 C31 124.4(8)
C29 N10 C30 117.6(9)
C31 N10 C30 117.3(8)
C31 N11 C35 119.3(9)
N11 C31 N10 115.5(9)
N11 C31 C32 122.8(10)
N10 C31 C32 121.6(8)
C33 C32 C31 118.5(10)
C34 C33 C32 120.8(10)
C33 C34 C35 117.5(10)
N12 C35 N11 116.8(8)
N12 C35 C34 122.2(9)
N11 C35 C34 121.0(9)
C35 N12 C37 120.9(8)
C35 N12 C36 119.1(9)
C37 N12 C36 119.5(9)
C37 N13 C41 120.2(7)
C37 N13 Ag5 121.6(6)
C41 N13 Ag5 118.1(5)
N13 C37 C38 119.3(8)
N13 C37 N12 118.1(8)
C38 C37 N12 122.3(8)
C39 C38 C37 121.3(9)
C38 C39 C40 118.8(9)
C41 C40 C39 117.3(10)
C40 C41 N13 122.9(8)
C40 C41 N14 121.2(9)
N13 C41 N14 115.9(8)
C43 N14 C41 119.9(8)
C43 N14 C42 118.5(8)
C41 N14 C42 115.2(7)
C47 N15 C43 118.1(7)
C47 N15 Ag5 121.5(6)
C43 N15 Ag5 102.2(6)
N15 C43 C44 123.7(9)
N15 C43 N14 113.5(7)
C44 C43 N14 122.2(8)
C43 C44 C45 118.1(10)
C46 C45 C44 119.7(9)
C45 C46 C47 120.0(10)
N15 C47 N16 117.3(7)
N15 C47 C46 119.8(9)
N16 C47 C46 122.9(9)
C47 N16 C1 120.3(7)
C47 N16 C48 118.7(8)
C1 N16 C48 117.0(7)
C53 N17 C49 117.8(8)
C50 C49 N17 122.7(9)
C50 C49 N32 123.9(9)
N17 C49 N32 113.4(9)
C49 C50 C51 118.8(9)
C52 C51 C50 118.2(9)
C51 C52 C53 120.7(9)
N17 C53 N18 116.6(8)
N17 C53 C52 121.6(8)
N18 C53 C52 121.8(8)
C53 N18 C55 120.8(7)
C53 N18 C54 118.3(8)
C55 N18 C54 118.2(7)
C59 N19 C55 116.9(8)
C59 N19 Ag3 123.9(6)
C55 N19 Ag3 119.1(6)
N19 C55 C56 122.6(9)
N19 C55 N18 119.4(8)
C56 C55 N18 117.9(9)
C55 C56 C57 118.1(9)
C56 C57 C58 119.7(8)
C59 C58 C57 114.9(10)
N19 C59 C58 127.7(9)
N19 C59 N20 114.4(7)
C58 C59 N20 117.9(9)
C61 N20 C59 124.0(9)
C61 N20 C60 122.8(10)
C59 N20 C60 113.1(9)
C65 N21 C61 119.2(9)
N21 C61 N20 114.8(9)
N21 C61 C62 121.5(9)
N20 C61 C62 123.6(10)
C63 C62 C61 118.9(11)
C62 C63 C64 120.7(11)
C63 C64 C65 118.0(11)
N21 C65 N22 117.8(9)
N21 C65 C64 121.3(11)
N22 C65 C64 120.8(10)
C65 N22 C67 124.4(7)
C65 N22 C66 116.3(9)
C67 N22 C66 119.0(9)
C67 N23 C71 118.0(9)
C67 N23 Ag4 122.8(7)
C71 N23 Ag4 116.3(7)
N23 C67 C68 122.4(10)
N23 C67 N22 116.4(9)
C68 C67 N22 121.2(9)
C67 C68 C69 117.9(10)
C70 C69 C68 121.6(11)
C69 C70 C71 116.1(10)
N23 C71 N24 116.0(10)
N23 C71 C70 123.6(10)
N24 C71 C70 120.1(9)
C71 N24 C73 120.5(9)
C71 N24 C72 120.6(11)
C73 N24 C72 118.9(10)
C73 N25 C77 117.1(9)
C73 N25 Ag1 121.7(7)
C77 N25 Ag1 102.7(6)
N25 C73 C74 122.1(12)
N25 C73 N24 115.4(10)
C74 C73 N24 122.3(10)
C75 C74 C73 119.1(11)
C74 C75 C76 120.2(12)
C77 C76 C75 118.8(12)
C76 C77 N25 122.4(10)
C76 C77 N26 125.2(11)
N25 C77 N26 112.3(9)
C79 N26 C77 122.0(9)
C79 N26 C78 116.9(8)
C77 N26 C78 114.8(9)
C83 N27 C79 117.6(8)
C83 N27 Ag1 122.9(6)
C79 N27 Ag1 119.0(6)
N27 C79 N26 116.2(9)
N27 C79 C80 119.1(9)
N26 C79 C80 124.5(9)
C81 C80 C79 120.5(10)
C80 C81 C82 119.7(9)
C83 C82 C81 116.3(10)
N27 C83 C82 126.1(9)
N27 C83 N28 117.1(8)
C82 C83 N28 116.6(9)
C85 N28 C83 121.4(8)
C85 N28 C84 120.3(8)
C83 N28 C84 117.6(8)
C89 N29 C85 119.3(8)
N28 C85 N29 116.3(8)
N28 C85 C86 123.0(8)
N29 C85 C86 120.7(9)
C87 C86 C85 118.7(9)
C86 C87 C88 121.2(10)
C89 C88 C87 118.1(10)
N29 C89 C88 121.9(10)
N29 C89 N30 115.0(9)
C88 C89 N30 123.0(10)
C91 N30 C89 123.4(8)
C91 N30 C90 119.3(9)
C89 N30 C90 116.4(9)
C91 N31 C95 117.9(8)
C91 N31 Ag2 119.6(6)
C95 N31 Ag2 119.5(6)
N31 C91 N30 116.8(8)
N31 C91 C92 121.3(9)
N30 C91 C92 121.8(8)
C93 C92 C91 117.6(9)
C92 C93 C94 123.9(11)
C93 C94 C95 116.9(10)
C94 C95 N31 122.3(9)
C94 C95 N32 121.8(11)
N31 C95 N32 115.8(9)
C95 N32 C49 118.8(8)
C95 N32 C96 118.9(9)
C49 N32 C96 122.3(9)
C98 C97 Ag2 131.9(8)
C98 C97 Ag1 136.9(8)
Ag2 C97 Ag1 83.3(3)
C98 C97 Ag3 81.2(6)
Ag2 C97 Ag3 82.5(3)
Ag1 C97 Ag3 134.9(5)
C98 C97 Ag4 89.2(7)
Ag2 C97 Ag4 129.2(5)
Ag1 C97 Ag4 81.3(3)
Ag3 C97 Ag4 75.4(3)
C97 C98 C99 165.1(11)
C97 C98 Ag3 71.1(6)
C99 C98 Ag3 120.2(6)
C100 C99 C104 119.2(9)
C100 C99 C98 120.1(9)
C104 C99 C98 120.7(10)
C101 C100 C99 121.0(10)
C100 C101 C102 120.6(11)
C101 C102 C103 119.6(10)
C104 C103 C102 118.8(10)
C104 C103 C105 121.3(11)
C102 C103 C105 119.8(9)
C99 C104 C103 120.7(10)
C106 C105 C103 171.9(13)
C105 C106 C107 176.5(12)
C106 C107 C108 118.6(10)
C106 C107 C112 122.4(10)
C108 C107 C112 119.0(9)
C109 C108 C107 119.4(11)
C110 C109 C108 120.3(12)
C111 C110 C109 122.0(12)
C110 C111 C112 119.9(11)
C110 C111 C113 121.8(10)
C112 C111 C113 118.1(10)
C111 C112 C107 119.2(11)
C114 C113 C111 179.1(16)
C113 C114 C115 177.4(14)
C116 C115 C120 120.0
C116 C115 C114 118.4(8)
C120 C115 C114 121.5(8)
C115 C116 C117 120.0
C118 C117 C116 120.0
C119 C118 C117 120.0
C118 C119 C120 120.0
C118 C119 C121 117.7(7)
C120 C119 C121 122.3(7)
C119 C120 C115 120.0
C122 C121 C119 163.9(10)
C122 C121 Ag7 70.1(6)
C119 C121 Ag7 125.0(7)
C121 C122 Ag5 135.6(8)
C121 C122 Ag8 134.2(8)
Ag5 C122 Ag8 83.5(3)
C121 C122 Ag7 81.0(6)
Ag5 C122 Ag7 134.5(4)
Ag8 C122 Ag7 83.2(3)
C121 C122 Ag6 85.9(7)
Ag5 C122 Ag6 81.1(3)
Ag8 C122 Ag6 130.6(4)
Ag7 C122 Ag6 75.3(2)
O3 S1 O1 115.7(5)
O3 S1 O2 117.4(5)
O1 S1 O2 110.7(5)
O3 S1 C123 104.1(5)
O1 S1 C123 101.7(6)
O2 S1 C123 105.1(5)
F11 C123 F12 110.9(9)
F11 C123 F13 107.4(9)
F12 C123 F13 106.4(9)
F11 C123 S1 112.6(8)
F12 C123 S1 111.4(8)
F13 C123 S1 107.8(7)
O4 S2 O5 115.5(5)
O4 S2 O6 115.3(5)
O5 S2 O6 113.8(5)
O4 S2 C124 102.8(5)
O5 S2 C124 103.9(5)
O6 S2 C124 103.3(4)
F21 C124 F22 106.6(8)
F21 C124 F23 107.0(9)
F22 C124 F23 102.4(8)
F21 C124 S2 115.7(7)
F22 C124 S2 111.8(8)
F23 C124 S2 112.3(7)
O8 S3 O9 114.0(5)
O8 S3 O7 112.1(5)
O9 S3 O7 115.4(6)
O8 S3 C125 107.0(6)
O9 S3 C125 104.1(5)
O7 S3 C125 102.9(7)
S3 O8 Ag6 126.5(4)
S3 O9 Ag7 118.8(4)
F31 C125 F32 109.9(12)
F31 C125 F33 108.7(14)
F32 C125 F33 105.7(14)
F31 C125 S3 111.2(12)
F32 C125 S3 111.7(11)
F33 C125 S3 109.4(9)
O10 S4 O11 115.1(8)
O10 S4 O12 115.8(6)
O11 S4 O12 113.7(6)
O10 S4 C126 103.7(7)
O11 S4 C126 103.3(7)
O12 S4 C126 102.8(7)
F43 C126 F41 106.2(17)
F43 C126 F42 105.8(13)
F41 C126 F42 103.6(12)
F43 C126 S4 113.5(11)
F41 C126 S4 113.6(11)
F42 C126 S4 113.2(14)
O15 S5 O14 114.5(5)
O15 S5 O13 114.7(6)
O14 S5 O13 112.4(6)
O15 S5 C127 106.4(7)
O14 S5 C127 103.9(8)
O13 S5 C127 103.4(8)
S5 O14 Ag4 122.8(5)
S5 O15 Ag3 121.3(4)
F51 C127 F52 107.0(16)
F51 C127 F53 107.2(18)
F52 C127 F53 99.2(15)
F51 C127 S5 115.6(13)
F52 C127 S5 112.9(15)
F53 C127 S5 113.4(13)
O18 S6 O16 115.0(11)
O18 S6 O17 113.0(10)
O16 S6 O17 110.5(9)
O18 S6 O17' 98.3(16)
O16 S6 O17' 64.0(13)
O17 S6 O17' 62.1(12)
O18 S6 C128 103.1(12)
O16 S6 C128 106.4(12)
O17 S6 C128 108.1(12)
O17' S6 C128 158.6(12)
S6 O16 O17' 59.6(11)
S6 O17' O16 56.4(11)
F63 C128 F62 117.5(16)
F63 C128 F61 117.9(15)
F62 C128 F61 120.0(16)
F63 C128 S6 93(2)
F62 C128 S6 99(2)
F61 C128 S6 99(3)

loop_
_geom_bond_atom_site_label_1
_geom_bond_atom_site_label_2
_geom_bond_distance
Ag1 C97 2.198(8)
Ag1 N27 2.229(7)
Ag1 N25 2.581(8)
Ag1 Ag2 2.9029(14)
Ag1 Ag4 3.0579(14)
Ag2 C97 2.172(9)
Ag2 N31 2.209(7)
Ag2 Ag3 3.0177(14)
Ag3 N19 2.250(7)
Ag3 C97 2.399(8)
Ag3 O15 2.410(8)
Ag3 C98 2.506(9)
Ag3 Ag4 2.9890(14)
Ag4 N23 2.304(9)
Ag4 O14 2.359(8)
Ag4 C97 2.484(10)
Ag5 C122 2.148(9)
Ag5 N13 2.205(7)
Ag5 N15 2.608(8)
Ag5 Ag8 2.8654(14)
Ag5 Ag6 3.0563(13)
Ag6 N1 2.276(7)
Ag6 O8 2.306(7)
Ag6 C122 2.532(9)
Ag6 Ag7 2.9974(15)
Ag7 N5 2.196(8)
Ag7 C122 2.370(8)
Ag7 O9 2.431(7)
Ag7 C121 2.491(9)
Ag7 N7 2.637(8)
Ag7 Ag8 3.0106(13)
Ag8 C122 2.157(9)
Ag8 N9 2.220(7)
N1 C1 1.371(11)
N1 C5 1.374(11)
C1 C2 1.377(13)
C1 N16 1.401(12)
C2 C3 1.370(14)
C3 C4 1.359(14)
C4 C5 1.392(12)
C5 N2 1.372(11)
N2 C7 1.410(13)
N2 C6 1.483(14)
N3 C11 1.317(11)
N3 C7 1.346(13)
C7 C8 1.425(14)
C8 C9 1.379(14)
C9 C10 1.370(14)
C10 C11 1.386(14)
C11 N4 1.398(13)
N4 C13 1.428(13)
N4 C12 1.436(12)
N5 C17 1.333(12)
N5 C13 1.347(12)
C13 C14 1.416(15)
C14 C15 1.338(16)
C15 C16 1.376(15)
C16 C17 1.383(13)
C17 N6 1.425(12)
N6 C19 1.437(12)
N6 C18 1.520(13)
N7 C19 1.302(13)
N7 C23 1.344(11)
C19 C20 1.407(13)
C20 C21 1.379(15)
C21 C22 1.377(15)
C22 C23 1.436(12)
C23 N8 1.401(12)
N8 C25 1.374(12)
N8 C24 1.487(12)
N9 C29 1.363(11)
N9 C25 1.388(11)
C25 C26 1.381(13)
C26 C27 1.352(14)
C27 C28 1.390(13)
C28 C29 1.386(13)
C29 N10 1.381(11)
N10 C31 1.406(13)
N10 C30 1.469(12)
N11 C31 1.314(11)
N11 C35 1.396(12)
C31 C32 1.430(14)
C32 C33 1.399(14)
C33 C34 1.387(14)
C34 C35 1.451(14)
C35 N12 1.345(12)
N12 C37 1.384(12)
N12 C36 1.479(13)
N13 C37 1.348(11)
N13 C41 1.363(12)
C37 C38 1.379(14)
C38 C39 1.374(15)
C39 C40 1.425(13)
C40 C41 1.358(12)
C41 N14 1.425(11)
N14 C43 1.415(12)
N14 C42 1.509(12)
N15 C47 1.342(11)
N15 C43 1.358(11)
C43 C44 1.370(12)
C44 C45 1.379(15)
C45 C46 1.358(15)
C46 C47 1.431(12)
C47 N16 1.393(12)
N16 C48 1.470(11)
N17 C53 1.333(12)
N17 C49 1.407(12)
C49 C50 1.356(14)
C49 N32 1.418(13)
C50 C51 1.418(14)
C51 C52 1.376(13)
C52 C53 1.398(13)
C53 N18 1.392(11)
N18 C55 1.423(12)
N18 C54 1.465(12)
N19 C59 1.322(11)
N19 C55 1.332(12)
C55 C56 1.386(13)
C56 C57 1.403(14)
C57 C58 1.411(16)
C58 C59 1.354(12)
C59 N20 1.471(13)
N20 C61 1.360(13)
N20 C60 1.560(13)
N21 C65 1.340(12)
N21 C61 1.358(12)
C61 C62 1.406(14)
C62 C63 1.354(17)
C63 C64 1.385(17)
C64 C65 1.422(15)
C65 N22 1.395(14)
N22 C67 1.400(13)
N22 C66 1.483(12)
N23 C67 1.359(11)
N23 C71 1.363(13)
C67 C68 1.376(15)
C68 C69 1.416(16)
C69 C70 1.376(15)
C70 C71 1.405(15)
C71 N24 1.392(13)
N24 C73 1.394(16)
N24 C72 1.455(16)
N25 C73 1.337(13)
N25 C77 1.376(14)
C73 C74 1.392(16)
C74 C75 1.344(19)
C75 C76 1.373(17)
C76 C77 1.360(15)
C77 N26 1.418(12)
N26 C79 1.376(13)
N26 C78 1.555(14)
N27 C83 1.315(12)
N27 C79 1.363(12)
C79 C80 1.395(12)
C80 C81 1.362(14)
C81 C82 1.377(15)
C82 C83 1.362(13)
C83 N28 1.450(12)
N28 C85 1.320(12)
N28 C84 1.470(12)
N29 C89 1.365(13)
N29 C85 1.384(12)
C85 C86 1.420(13)
C86 C87 1.374(14)
C87 C88 1.404(15)
C88 C89 1.400(14)
C89 N30 1.401(13)
N30 C91 1.393(12)
N30 C90 1.492(12)
N31 C91 1.341(11)
N31 C95 1.384(13)
C91 C92 1.428(13)
C92 C93 1.322(15)
C93 C94 1.367(15)
C94 C95 1.379(15)
C95 N32 1.408(12)
N32 C96 1.498(13)
C97 C98 1.176(12)
C98 C99 1.490(13)
C99 C100 1.375(15)
C99 C104 1.378(13)
C100 C101 1.352(17)
C101 C102 1.381(15)
C102 C103 1.392(16)
C103 C104 1.387(13)
C103 C105 1.468(14)
C105 C106 1.177(13)
C106 C107 1.412(14)
C107 C108 1.417(14)
C107 C112 1.442(15)
C108 C109 1.391(16)
C109 C110 1.386(17)
C110 C111 1.369(15)
C111 C112 1.399(14)
C111 C113 1.415(15)
C113 C114 1.212(16)
C114 C115 1.450(14)
C115 C116 1.3900
C115 C120 1.3900
C116 C117 1.3900
C117 C118 1.3900
C118 C119 1.3900
C119 C120 1.3900
C119 C121 1.443(12)
C121 C122 1.218(13)
S1 O3 1.407(7)
S1 O1 1.431(9)
S1 O2 1.445(8)
S1 C123 1.843(11)
C123 F11 1.300(12)
C123 F12 1.307(12)
C123 F13 1.360(13)
S2 O4 1.422(8)
S2 O5 1.428(7)
S2 O6 1.464(8)
S2 C124 1.776(12)
C124 F21 1.313(11)
C124 F22 1.371(11)
C124 F23 1.371(12)
S3 O8 1.447(8)
S3 O9 1.452(7)
S3 O7 1.478(9)
S3 C125 1.835(15)
C125 F31 1.294(17)
C125 F32 1.306(17)
C125 F33 1.378(15)
S4 O10 1.449(10)
S4 O11 1.464(10)
S4 O12 1.465(8)
S4 C126 1.76(2)
C126 F43 1.316(18)
C126 F41 1.319(16)
C126 F42 1.360(14)
S5 O15 1.421(8)
S5 O14 1.447(9)
S5 O13 1.458(9)
S5 C127 1.774(17)
C127 F51 1.287(18)
C127 F52 1.35(2)
C127 F53 1.39(2)
S6 O18 1.532(16)
S6 O16 1.538(14)
S6 O17 1.542(15)
S6 O17' 1.59(3)
S6 C128 2.06(5)
O16 O17' 1.66(3)
C128 F63 1.340(16)
C128 F62 1.346(16)
C128 F61 1.355(16)

loop_
_platon_squeeze_void_nr
_platon_squeeze_void_average_x
_platon_squeeze_void_average_y
_platon_squeeze_void_average_z
_platon_squeeze_void_volume
_platon_squeeze_void_count_electrons
_platon_squeeze_void_content
1 0.000 0.010 0.000 1012 645 ' '
2 0.294 0.294 0.500 874 588 ' '
